data_2106956
loop_
_publ_author_name
'Frlec, B.'
'Gantar, D.'
'Golic, L.'
'Leban, I.'

_publ_section_title
;
 Hydrazinium(2+) Hexafluorogermanate(IV) Monohydrate
;
_journal_name_full 'Acta Crystallographica B (24,1968-38,1982)'
_journal_page_first 666
_journal_page_last 668
_journal_volume 37
_journal_year 1981
_chemical_formula_sum 'F6 Ge H8 N2 O'
_chemical_name_systematic 'N2 H6 Ge F6 (H2 O)'
_space_group_IT_number 62
_symmetry_space_group_name_Hall '-P 2ac 2n'
_symmetry_space_group_name_H-M 'P n m a'
_cell_angle_alpha 90
_cell_angle_beta 90
_cell_angle_gamma 90
_cell_formula_units_Z 4
_cell_length_a 8.869
_cell_length_b 9.292
_cell_length_c 7.4
_cell_volume 609.840
_citation_journal_id_ASTM ACBCAR
_cod_data_source_file Frlec_ACBCAR_1981_1283.cif
_cod_data_source_block H8F6Ge1N2O1
_cod_original_cell_volume 609.8395
_cod_original_formula_sum 'H8 F6 Ge1 N2 O1'
_cod_database_code 2106956

loop_
_symmetry_equiv_pos_as_xyz
x,y,z
-x+1/2,-y,z+1/2
x+1/2,-y+1/2,-z+1/2
-x,y+1/2,-z
-x,-y,-z
x-1/2,y,-z-1/2
-x-1/2,y-1/2,z-1/2
x,-y-1/2,z

loop_
_atom_site_label
_atom_site_type_symbol
_atom_site_fract_x
_atom_site_fract_y
_atom_site_fract_z
_atom_site_occupancy
_atom_site_U_iso_or_equiv
H2 H+1 0.097 0.089 0.559 1 0.0
H1 H+1 -0.043 0.045 0.65 1 0.0
F1 F-1 0.8334 0.25 0.3788 1 0.0
F2 F-1 0.4941 0.25 0.653 1 0.0
N1 N-2 0.0321 0.0264 0.582 1 0.0
Ge1 Ge+4 0.6575 0.25 0.511 1 0.0
F4 F-1 0.74 0.1138 0.6513 1 0.0
H3 H+1 0.058 -0.044 0.643 1 0.0
F3 F-1 0.5846 0.1158 0.3673 1 0.0
H4 H+1 0.248 0.25 0.371 1 0.0
H5 H+1 0.289 0.25 0.566 1 0.0
O1 O-2 0.2199 0.25 0.4853 1 0.0
